data_4312107
loop_
_publ_author_name
'Marisa C. Buzzeo'
'Amber H. Iqbal'
'Charli M. Long'
'David Millar'
'Sonal Patel'
'Matthew A. Pellow'
'Sahar A. Saddoughi'
'Abigail L. Smenton'
'John F. C. Turner'
'Jay D. Wadhawan'
'Richard G. Compton'
'James A. Golen'
'Arnold L. Rheingold'
'Linda H. Doerrer'

_publ_contact_author_address
;
Barnard College, Chemistry Department
3009 Broadway
New York, NY, 10027
;
_publ_contact_author_email ldoerrer@barnard.edu
_publ_contact_author_fax 212-854-2310
_publ_contact_author_name 'Linda H. Doerrer'
_publ_contact_author_phone 212-854-2074
_publ_section_title
;
 Homoleptic Cobalt and Copper Phenolate A2[M(OAr)4] Compounds: The Effect
 of Phenoxide Fluorination
;
_journal_name_full 'Inorganic Chemistry'
_journal_page_first 7709
_journal_page_last 7725
_journal_paper_doi 10.1021/ic0493954
_journal_volume 43
_journal_year 2004
_chemical_formula_moiety 'C60 H78 Cu2 K2 O18, CH2Cl2'
_chemical_formula_sum 'C61 H80 Cl2 Cu2 K2 O18'
_chemical_formula_weight 1377.43
_space_group_IT_number 14
_symmetry_cell_setting monoclinic
_symmetry_space_group_name_Hall '-P 2yn'
_symmetry_space_group_name_H-M 'P 1 21/n 1'
_atom_sites_solution_hydrogens geom
_atom_sites_solution_primary direct
_atom_sites_solution_secondary difmap
_audit_creation_method
;
SHELXL-97

Squeeze used to fit solvent CH2Cl2, calculated from program 155 e/unit cell,
from formula for 4 CH2cL2 168 e/unit cell.
;
_cell_angle_alpha 90.00
_cell_angle_beta 91.224(7)
_cell_angle_gamma 90.00
_cell_formula_units_Z 4
_cell_length_a 15.205(5)
_cell_length_b 21.230(8)
_cell_length_c 20.040(7)
_cell_measurement_reflns_used 7625
_cell_measurement_temperature 218(2)
_cell_measurement_theta_max 28.29
_cell_measurement_theta_min 2.41
_cell_volume 6467(4)
_computing_cell_refinement 'Bruker SMART'
_computing_data_collection 'Bruker SMART'
_computing_data_reduction 'Bruker SAINT'
_computing_molecular_graphics 'Bruker SHELXTL'
_computing_publication_material 'Bruker SHELXTL'
_computing_structure_refinement 'SHELXL-97 (Sheldrick, 1997)'
_computing_structure_solution 'SHELXS-97 (Sheldrick, 1990)'
_diffrn_ambient_temperature 218(2)
_diffrn_measured_fraction_theta_full 0.999
_diffrn_measured_fraction_theta_max 0.999
_diffrn_measurement_device_type 'CCD area detector'
_diffrn_measurement_method 'phi and omega scans'
_diffrn_radiation_monochromator graphite
_diffrn_radiation_source 'fine-focus sealed tube'
_diffrn_radiation_type MoK\a
_diffrn_radiation_wavelength 0.71073
_diffrn_reflns_av_R_equivalents 0.0368
_diffrn_reflns_av_sigmaI/netI 0.0419
_diffrn_reflns_limit_h_max 18
_diffrn_reflns_limit_h_min -18
_diffrn_reflns_limit_k_max 25
_diffrn_reflns_limit_k_min -25
_diffrn_reflns_limit_l_max 21
_diffrn_reflns_limit_l_min -23
_diffrn_reflns_number 38465
_diffrn_reflns_theta_full 25.00
_diffrn_reflns_theta_max 25.00
_diffrn_reflns_theta_min 1.40
_exptl_absorpt_coefficient_mu 0.937
_exptl_absorpt_correction_T_max 1.000
_exptl_absorpt_correction_T_min 0.786
_exptl_absorpt_correction_type multi-scan
_exptl_absorpt_process_details SADABS
_exptl_crystal_colour BLACK
_exptl_crystal_density_diffrn 1.415
_exptl_crystal_density_method 'not measured'
_exptl_crystal_description BLOCKS
_exptl_crystal_F_000 2880
_exptl_crystal_size_max 0.40
_exptl_crystal_size_mid 0.30
_exptl_crystal_size_min 0.28
_refine_diff_density_max 0.794
_refine_diff_density_min -0.232
_refine_diff_density_rms 0.082
_refine_ls_extinction_method none
_refine_ls_goodness_of_fit_ref 1.028
_refine_ls_hydrogen_treatment mixed
_refine_ls_matrix_type full
_refine_ls_number_parameters 739
_refine_ls_number_reflns 11384
_refine_ls_number_restraints 0
_refine_ls_restrained_S_all 1.028
_refine_ls_R_factor_all 0.0682
_refine_ls_R_factor_gt 0.0498
_refine_ls_shift/su_max 0.001
_refine_ls_shift/su_mean 0.000
_refine_ls_structure_factor_coef Fsqd
_refine_ls_weighting_details 'calc w=1/[\s^2^(Fo^2^)+(0.0831P)^2^+0.0000P] where P=(Fo^2^+2Fc^2^)/3'
_refine_ls_weighting_scheme calc
_refine_ls_wR_factor_gt 0.1295
_refine_ls_wR_factor_ref 0.1383
_reflns_number_gt 8277
_reflns_number_total 11384
_reflns_threshold_expression >2sigma(I)
_cod_data_source_file ic0493954si20040508_091953_09.cif
_cod_data_source_block compound6
_cod_depositor_comments
;
The following automatic conversions were performed:
'_symmetry_cell_setting' value 'Monoclinic' changed to 'monoclinic'
according to '/home/saulius/struct/CIF-dictionaries/cif_core.dic'
dictionary named 'cif_core.dic' version 2.4.1 from
2010-06-29.

'_exptl_absorpt_correction_type' value 'Multi-scan' changed
to 'multi-scan' according to
'/home/saulius/struct/CIF-dictionaries/cif_core.dic' dictionary named
'cif_core.dic' version 2.4.1 from 2010-06-29.

Automatic conversion script
Id: cif_fix_enum 1527 2010-12-29 10:47:43Z saulius 
;
_cod_original_cell_volume 6468(4)
_cod_database_code 4312107

loop_
_symmetry_equiv_pos_as_xyz
'x, y, z'
'-x+1/2, y+1/2, -z+1/2'
'-x, -y, -z'
'x-1/2, -y-1/2, z-1/2'

loop_
_atom_site_label
_atom_site_type_symbol
_atom_site_fract_x
_atom_site_fract_y
_atom_site_fract_z
_atom_site_U_iso_or_equiv
_atom_site_adp_type
_atom_site_occupancy
_atom_site_symmetry_multiplicity
_atom_site_calc_flag
_atom_site_refinement_flags
_atom_site_disorder_assembly
_atom_site_disorder_group
Cu1 Cu 0.16019(2) 0.232654(16) 0.461310(17) 0.03113(12) Uani 1 1 d . . .
Cu2 Cu 0.32893(2) 0.261731(16) 0.540234(17) 0.03153(12) Uani 1 1 d . . .
K1 K -0.07130(4) 0.21543(3) 0.41765(3) 0.03645(17) Uani 1 1 d . . .
K2 K 0.56064(4) 0.28743(3) 0.58440(3) 0.03853(17) Uani 1 1 d . . .
O1 O 0.26174(11) 0.28852(10) 0.46079(10) 0.0362(5) Uani 1 1 d . . .
O2 O 0.22748(11) 0.20470(9) 0.53993(10) 0.0359(5) Uani 1 1 d . . .
O3 O 0.08877(11) 0.16042(9) 0.44459(10) 0.0367(5) Uani 1 1 d . . .
O4 O 0.08116(13) 0.28124(10) 0.40924(11) 0.0440(5) Uani 1 1 d . . .
O5 O 0.40792(12) 0.21543(10) 0.59477(11) 0.0422(5) Uani 1 1 d . . .
O6 O 0.39815(12) 0.33505(9) 0.55512(11) 0.0410(5) Uani 1 1 d . . .
O7 O -0.16631(15) 0.32792(11) 0.44866(12) 0.0584(6) Uani 1 1 d . . .
O8 O -0.14740(14) 0.29693(11) 0.31635(12) 0.0565(6) Uani 1 1 d . . .
O9 O -0.12381(14) 0.16745(11) 0.28852(11) 0.0524(6) Uani 1 1 d . . .
O10 O -0.15198(14) 0.09500(10) 0.40009(11) 0.0484(6) Uani 1 1 d . . .
O11 O -0.11872(13) 0.12055(11) 0.52928(11) 0.0479(6) Uani 1 1 d . . .
O12 O -0.10196(15) 0.25047(11) 0.55150(12) 0.0528(6) Uani 1 1 d . . .
O13 O 0.63353(17) 0.41340(12) 0.55732(14) 0.0685(7) Uani 1 1 d . . .
O14 O 0.60334(17) 0.34188(15) 0.45120(14) 0.0767(8) Uani 1 1 d . . .
O15 O 0.60705(15) 0.20954(13) 0.47499(12) 0.0625(7) Uani 1 1 d . . .
O16 O 0.66406(13) 0.17846(10) 0.60161(12) 0.0511(6) Uani 1 1 d . . .
O17 O 0.60886(14) 0.24793(11) 0.71401(11) 0.0520(6) Uani 1 1 d . . .
O18 O 0.65091(16) 0.37542(13) 0.68420(13) 0.0693(7) Uani 1 1 d . . .
C1 C 0.30112(17) 0.30583(15) 0.40341(15) 0.0376(7) Uani 1 1 d . . .
C2 C 0.3067(2) 0.36777(17) 0.38573(17) 0.0556(9) Uani 1 1 d . . .
H2A H 0.2830 0.3990 0.4134 0.067 Uiso 1 1 calc R . .
C3 C 0.3472(3) 0.38475(19) 0.32701(19) 0.0645(11) Uani 1 1 d . . .
H3A H 0.3502 0.4274 0.3148 0.077 Uiso 1 1 calc R . .
C4 C 0.3824(2) 0.3406(2) 0.28734(18) 0.0587(10) Uani 1 1 d . . .
H4A H 0.4112 0.3527 0.2483 0.070 Uiso 1 1 calc R . .
C5 C 0.3763(2) 0.2786(2) 0.30346(18) 0.0599(10) Uani 1 1 d . . .
H5A H 0.3998 0.2477 0.2753 0.072 Uiso 1 1 calc R . .
C6 C 0.3355(2) 0.26148(16) 0.36128(17) 0.0481(8) Uani 1 1 d . . .
H6A H 0.3311 0.2186 0.3722 0.058 Uiso 1 1 calc R . .
C7 C 0.18915(16) 0.18521(14) 0.59676(14) 0.0340(7) Uani 1 1 d . . .
C8 C 0.1418(2) 0.22614(16) 0.63529(17) 0.0455(8) Uani 1 1 d . . .
H8A H 0.1361 0.2685 0.6221 0.055 Uiso 1 1 calc R . .
C9 C 0.1028(2) 0.20606(19) 0.69268(17) 0.0539(9) Uani 1 1 d . . .
H9A H 0.0703 0.2346 0.7183 0.065 Uiso 1 1 calc R . .
C10 C 0.1111(2) 0.14449(19) 0.71277(17) 0.0529(9) Uani 1 1 d . . .
H10A H 0.0848 0.1307 0.7522 0.063 Uiso 1 1 calc R . .
C11 C 0.1577(2) 0.10384(17) 0.67501(17) 0.0538(9) Uani 1 1 d . . .
H11A H 0.1631 0.0616 0.6886 0.065 Uiso 1 1 calc R . .
C12 C 0.1972(2) 0.12318(15) 0.61717(15) 0.0425(7) Uani 1 1 d . . .
H12A H 0.2294 0.0944 0.5918 0.051 Uiso 1 1 calc R . .
C13 C 0.12090(17) 0.11089(13) 0.41297(14) 0.0336(6) Uani 1 1 d . . .
C14 C 0.06666(19) 0.07848(14) 0.36696(15) 0.0383(7) Uani 1 1 d . . .
H14A H 0.0086 0.0924 0.3592 0.046 Uiso 1 1 calc R . .
C15 C 0.0969(2) 0.02685(16) 0.33302(16) 0.0485(8) Uani 1 1 d . . .
H15A H 0.0592 0.0058 0.3026 0.058 Uiso 1 1 calc R . .
C16 C 0.1814(2) 0.00575(16) 0.34310(17) 0.0528(9) Uani 1 1 d . . .
H16A H 0.2024 -0.0292 0.3195 0.063 Uiso 1 1 calc R . .
C17 C 0.2346(2) 0.03689(16) 0.38852(17) 0.0512(9) Uani 1 1 d . . .
H17A H 0.2924 0.0225 0.3962 0.061 Uiso 1 1 calc R . .
C18 C 0.20557(19) 0.08844(15) 0.42290(16) 0.0427(8) Uani 1 1 d . . .
H18A H 0.2437 0.1088 0.4535 0.051 Uiso 1 1 calc R . .
C19 C 0.08121(18) 0.34343(15) 0.40613(16) 0.0414(7) Uani 1 1 d . . .
C20 C 0.0907(2) 0.38107(18) 0.46148(19) 0.0569(10) Uani 1 1 d . . .
H20A H 0.0983 0.3627 0.5039 0.068 Uiso 1 1 calc R . .
C21 C 0.0893(3) 0.4467(2) 0.4551(3) 0.0833(14) Uani 1 1 d . . .
H21A H 0.0958 0.4724 0.4931 0.100 Uiso 1 1 calc R . .
C22 C 0.0784(3) 0.4729(2) 0.3937(3) 0.1029(18) Uani 1 1 d . . .
H22A H 0.0792 0.5169 0.3891 0.123 Uiso 1 1 calc R . .
C23 C 0.0664(3) 0.4364(2) 0.3394(3) 0.0886(15) Uani 1 1 d . . .
H23A H 0.0574 0.4554 0.2974 0.106 Uiso 1 1 calc R . .
C24 C 0.0672(2) 0.37198(18) 0.34411(19) 0.0590(10) Uani 1 1 d . . .
H24A H 0.0582 0.3471 0.3057 0.071 Uiso 1 1 calc R . .
C25 C 0.41212(18) 0.15345(15) 0.59296(17) 0.0420(8) Uani 1 1 d . . .
C26 C 0.4070(2) 0.11961(18) 0.5336(2) 0.0572(10) Uani 1 1 d . . .
H26A H 0.4001 0.1410 0.4927 0.069 Uiso 1 1 calc R . .
C27 C 0.4122(3) 0.0543(2) 0.5345(3) 0.0864(16) Uani 1 1 d . . .
H27A H 0.4088 0.0316 0.4943 0.104 Uiso 1 1 calc R . .
C28 C 0.4221(3) 0.0230(2) 0.5933(3) 0.103(2) Uani 1 1 d . . .
H28A H 0.4235 -0.0212 0.5937 0.124 Uiso 1 1 calc R . .
C29 C 0.4299(3) 0.0554(2) 0.6513(3) 0.0905(16) Uani 1 1 d . . .
H29A H 0.4384 0.0334 0.6917 0.109 Uiso 1 1 calc R . .
C30 C 0.4256(2) 0.11981(17) 0.6519(2) 0.0582(10) Uani 1 1 d . . .
H30A H 0.4318 0.1416 0.6926 0.070 Uiso 1 1 calc R . .
C31 C 0.36581(18) 0.38374(14) 0.58783(15) 0.0368(7) Uani 1 1 d . . .
C32 C 0.4210(2) 0.41992(15) 0.62836(16) 0.0460(8) Uani 1 1 d . . .
H32A H 0.4812 0.4099 0.6316 0.055 Uiso 1 1 calc R . .
C33 C 0.3893(2) 0.47008(17) 0.66390(17) 0.0552(9) Uani 1 1 d . . .
H33A H 0.4280 0.4937 0.6912 0.066 Uiso 1 1 calc R . .
C34 C 0.3023(3) 0.48616(16) 0.66011(17) 0.0581(10) Uani 1 1 d . . .
H34A H 0.2806 0.5200 0.6852 0.070 Uiso 1 1 calc R . .
C35 C 0.2472(2) 0.45196(17) 0.61896(18) 0.0603(10) Uani 1 1 d . . .
H35A H 0.1877 0.4635 0.6147 0.072 Uiso 1 1 calc R . .
C36 C 0.2778(2) 0.40078(15) 0.58357(17) 0.0482(8) Uani 1 1 d . . .
H36A H 0.2387 0.3774 0.5564 0.058 Uiso 1 1 calc R . .
C37 C -0.1579(2) 0.37436(17) 0.40007(19) 0.0622(10) Uani 1 1 d . . .
H37A H -0.0958 0.3854 0.3954 0.075 Uiso 1 1 calc R . .
H37B H -0.1899 0.4123 0.4132 0.075 Uiso 1 1 calc R . .
C38 C -0.1942(2) 0.35018(17) 0.33558(19) 0.0627(10) Uani 1 1 d . . .
H38A H -0.2564 0.3394 0.3403 0.075 Uiso 1 1 calc R . .
H38B H -0.1899 0.3828 0.3012 0.075 Uiso 1 1 calc R . .
C39 C -0.1854(2) 0.26911(17) 0.25953(18) 0.0587(10) Uani 1 1 d . . .
H39A H -0.1899 0.3001 0.2234 0.070 Uiso 1 1 calc R . .
H39B H -0.2447 0.2542 0.2693 0.070 Uiso 1 1 calc R . .
C40 C -0.1298(2) 0.21558(18) 0.23887(17) 0.0569(9) Uani 1 1 d . . .
H40A H -0.1544 0.1975 0.1975 0.068 Uiso 1 1 calc R . .
H40B H -0.0706 0.2311 0.2296 0.068 Uiso 1 1 calc R . .
C41 C -0.1998(2) 0.13303(17) 0.29434(18) 0.0549(9) Uani 1 1 d . . .
H41A H -0.2211 0.1202 0.2499 0.066 Uiso 1 1 calc R . .
H41B H -0.2452 0.1592 0.3145 0.066 Uiso 1 1 calc R . .
C42 C -0.1838(2) 0.07592(17) 0.33654(17) 0.0542(9) Uani 1 1 d . . .
H42A H -0.2387 0.0522 0.3410 0.065 Uiso 1 1 calc R . .
H42B H -0.1406 0.0485 0.3154 0.065 Uiso 1 1 calc R . .
C43 C -0.1435(2) 0.04480(15) 0.44571(17) 0.0505(8) Uani 1 1 d . . .
H43A H -0.1184 0.0080 0.4235 0.061 Uiso 1 1 calc R . .
H43B H -0.2014 0.0332 0.4623 0.061 Uiso 1 1 calc R . .
C44 C -0.0845(2) 0.06491(16) 0.50269(16) 0.0477(8) Uani 1 1 d . . .
H44A H -0.0820 0.0320 0.5370 0.057 Uiso 1 1 calc R . .
H44B H -0.0248 0.0722 0.4870 0.057 Uiso 1 1 calc R . .
C45 C -0.0644(2) 0.14561(17) 0.58011(16) 0.0486(8) Uani 1 1 d . . .
H45A H -0.0055 0.1538 0.5633 0.058 Uiso 1 1 calc R . .
H45B H -0.0593 0.1159 0.6174 0.058 Uiso 1 1 calc R . .
C46 C -0.1053(2) 0.20510(17) 0.60238(16) 0.0523(9) Uani 1 1 d . . .
H46A H -0.1667 0.1973 0.6139 0.063 Uiso 1 1 calc R . .
H46B H -0.0741 0.2207 0.6423 0.063 Uiso 1 1 calc R . .
C47 C -0.1592(3) 0.30098(19) 0.5626(2) 0.0741(12) Uani 1 1 d . . .
H47A H -0.1486 0.3180 0.6075 0.089 Uiso 1 1 calc R . .
H47B H -0.2203 0.2863 0.5595 0.089 Uiso 1 1 calc R . .
C48 C -0.1451(3) 0.35033(19) 0.5128(2) 0.0729(12) Uani 1 1 d . . .
H48A H -0.1818 0.3869 0.5228 0.087 Uiso 1 1 calc R . .
H48B H -0.0834 0.3637 0.5147 0.087 Uiso 1 1 calc R . .
C49 C 0.6095(3) 0.4417(2) 0.4960(2) 0.0767(12) Uani 1 1 d . . .
H49A H 0.6625 0.4539 0.4721 0.092 Uiso 1 1 calc R . .
H49B H 0.5749 0.4798 0.5041 0.092 Uiso 1 1 calc R . .
C50 C 0.5581(3) 0.3978(2) 0.4557(2) 0.0864(15) Uani 1 1 d . . .
H50A H 0.5010 0.3905 0.4761 0.104 Uiso 1 1 calc R . .
H50B H 0.5476 0.4153 0.4110 0.104 Uiso 1 1 calc R . .
C51 C 0.5642(3) 0.2964(2) 0.4092(2) 0.0834(15) Uani 1 1 d . . .
H51A H 0.5613 0.3120 0.3632 0.100 Uiso 1 1 calc R . .
H51B H 0.5042 0.2875 0.4235 0.100 Uiso 1 1 calc R . .
C52 C 0.6183(3) 0.2384(2) 0.4130(2) 0.0796(13) Uani 1 1 d . . .
H52A H 0.6004 0.2095 0.3772 0.096 Uiso 1 1 calc R . .
H52B H 0.6804 0.2490 0.4074 0.096 Uiso 1 1 calc R . .
C53 C 0.6672(2) 0.16025(19) 0.4865(2) 0.0644(11) Uani 1 1 d . . .
H53A H 0.7274 0.1764 0.4843 0.077 Uiso 1 1 calc R . .
H53B H 0.6593 0.1279 0.4520 0.077 Uiso 1 1 calc R . .
C54 C 0.6529(2) 0.13225(17) 0.55325(19) 0.0585(10) Uani 1 1 d . . .
H54A H 0.5933 0.1148 0.5552 0.070 Uiso 1 1 calc R . .
H54B H 0.6949 0.0980 0.5614 0.070 Uiso 1 1 calc R . .
C55 C 0.6621(2) 0.15370(17) 0.66805(18) 0.0546(9) Uani 1 1 d . . .
H55A H 0.7069 0.1208 0.6737 0.066 Uiso 1 1 calc R . .
H55B H 0.6044 0.1351 0.6763 0.066 Uiso 1 1 calc R . .
C56 C 0.6796(2) 0.20573(18) 0.71581(18) 0.0575(10) Uani 1 1 d . . .
H56A H 0.6875 0.1887 0.7610 0.069 Uiso 1 1 calc R . .
H56B H 0.7338 0.2277 0.7040 0.069 Uiso 1 1 calc R . .
C57 C 0.6202(2) 0.29686(18) 0.76170(17) 0.0567(9) Uani 1 1 d . . .
H57A H 0.6400 0.2785 0.8043 0.068 Uiso 1 1 calc R . .
H57B H 0.5634 0.3173 0.7688 0.068 Uiso 1 1 calc R . .
C58 C 0.6852(2) 0.34527(19) 0.74069(18) 0.0624(10) Uani 1 1 d . . .
H58A H 0.6954 0.3759 0.7767 0.075 Uiso 1 1 calc R . .
H58B H 0.7414 0.3252 0.7305 0.075 Uiso 1 1 calc R . .
C59 C 0.7060(3) 0.42210(18) 0.6609(2) 0.0654(10) Uani 1 1 d . . .
H59A H 0.7617 0.4033 0.6472 0.079 Uiso 1 1 calc R . .
H59B H 0.7190 0.4524 0.6967 0.079 Uiso 1 1 calc R . .
C60 C 0.6632(3) 0.45538(19) 0.6029(2) 0.0818(13) Uani 1 1 d . . .
H60A H 0.6140 0.4809 0.6184 0.098 Uiso 1 1 calc R . .
H60B H 0.7057 0.4837 0.5823 0.098 Uiso 1 1 calc R . .

loop_
_atom_site_aniso_label
_atom_site_aniso_U_11
_atom_site_aniso_U_22
_atom_site_aniso_U_33
_atom_site_aniso_U_23
_atom_site_aniso_U_13
_atom_site_aniso_U_12
Cu1 0.03072(19) 0.0318(2) 0.0307(2) 0.00113(15) -0.00271(14) -0.00146(14)
Cu2 0.03028(18) 0.0309(2) 0.0333(2) 0.00008(15) -0.00254(14) -0.00187(14)
K1 0.0351(3) 0.0373(4) 0.0368(4) -0.0025(3) -0.0027(3) 0.0032(3)
K2 0.0371(3) 0.0394(4) 0.0390(4) 0.0000(3) -0.0026(3) 0.0038(3)
O1 0.0333(10) 0.0426(12) 0.0326(12) 0.0075(9) -0.0039(8) -0.0087(9)
O2 0.0330(9) 0.0425(12) 0.0320(11) 0.0072(9) -0.0049(8) -0.0081(9)
O3 0.0323(9) 0.0333(11) 0.0443(12) -0.0061(10) -0.0011(8) -0.0016(8)
O4 0.0426(11) 0.0381(12) 0.0505(14) 0.0079(10) -0.0160(10) -0.0043(9)
O5 0.0384(11) 0.0363(12) 0.0514(14) 0.0047(10) -0.0142(9) -0.0030(9)
O6 0.0326(10) 0.0320(12) 0.0583(14) -0.0066(10) -0.0007(9) -0.0056(9)
O7 0.0629(14) 0.0533(15) 0.0588(17) -0.0010(13) 0.0008(12) 0.0129(12)
O8 0.0575(13) 0.0528(15) 0.0587(16) 0.0010(12) -0.0102(12) 0.0121(12)
O9 0.0619(14) 0.0549(15) 0.0401(13) -0.0024(12) -0.0071(11) 0.0071(12)
O10 0.0602(13) 0.0391(13) 0.0458(14) -0.0049(11) -0.0017(11) -0.0054(10)
O11 0.0447(11) 0.0541(15) 0.0449(14) -0.0028(11) -0.0024(10) 0.0025(10)
O12 0.0615(14) 0.0535(14) 0.0438(15) -0.0050(12) 0.0079(11) 0.0057(12)
O13 0.0793(17) 0.0504(16) 0.0755(19) 0.0087(15) -0.0020(14) -0.0100(13)
O14 0.0657(16) 0.098(2) 0.0663(19) 0.0082(17) -0.0077(14) 0.0100(16)
O15 0.0563(14) 0.0817(19) 0.0498(16) -0.0095(14) 0.0037(12) 0.0013(13)
O16 0.0487(12) 0.0426(13) 0.0620(16) -0.0047(12) 0.0010(11) 0.0041(10)
O17 0.0478(12) 0.0623(15) 0.0459(14) -0.0007(12) -0.0014(10) 0.0017(11)
O18 0.0723(16) 0.0745(19) 0.0610(18) -0.0050(15) -0.0041(13) -0.0165(14)
C1 0.0333(14) 0.0428(18) 0.0366(18) 0.0067(14) -0.0028(12) -0.0058(13)
C2 0.075(2) 0.044(2) 0.049(2) 0.0045(17) 0.0135(18) -0.0099(18)
C3 0.087(3) 0.052(2) 0.055(2) 0.011(2) 0.007(2) -0.023(2)
C4 0.0455(18) 0.089(3) 0.041(2) 0.005(2) 0.0023(15) -0.0157(19)
C5 0.053(2) 0.083(3) 0.044(2) -0.011(2) -0.0001(17) 0.0051(19)
C6 0.0458(18) 0.051(2) 0.048(2) 0.0011(17) -0.0029(15) -0.0004(15)
C7 0.0288(13) 0.0393(18) 0.0337(17) 0.0030(14) -0.0050(12) -0.0069(12)
C8 0.0447(17) 0.044(2) 0.047(2) -0.0014(16) -0.0042(15) 0.0018(14)
C9 0.0402(17) 0.078(3) 0.043(2) -0.016(2) 0.0023(15) -0.0005(17)
C10 0.0486(18) 0.075(3) 0.0354(19) 0.0029(19) 0.0029(15) -0.0197(18)
C11 0.065(2) 0.049(2) 0.048(2) 0.0110(18) 0.0000(17) -0.0170(17)
C12 0.0509(17) 0.0386(18) 0.0381(19) 0.0008(15) 0.0014(14) -0.0050(14)
C13 0.0374(14) 0.0286(16) 0.0349(17) 0.0053(13) 0.0052(12) -0.0020(12)
C14 0.0394(15) 0.0406(18) 0.0347(17) 0.0035(14) -0.0006(13) -0.0029(13)
C15 0.065(2) 0.042(2) 0.0378(19) -0.0052(16) -0.0011(15) -0.0035(16)
C16 0.075(2) 0.0381(19) 0.045(2) -0.0043(16) 0.0058(17) 0.0165(17)
C17 0.0540(19) 0.045(2) 0.054(2) 0.0011(17) -0.0013(16) 0.0158(16)
C18 0.0434(16) 0.0418(19) 0.0427(19) -0.0001(15) -0.0049(14) 0.0046(14)
C19 0.0343(15) 0.045(2) 0.0446(19) 0.0069(16) -0.0025(13) 0.0020(13)
C20 0.0550(19) 0.059(2) 0.057(2) -0.0025(19) -0.0153(17) 0.0111(17)
C21 0.090(3) 0.059(3) 0.099(4) -0.022(3) -0.035(3) 0.015(2)
C22 0.124(4) 0.042(3) 0.141(5) 0.013(3) -0.037(4) 0.006(3)
C23 0.121(4) 0.057(3) 0.088(4) 0.031(3) -0.017(3) 0.005(3)
C24 0.067(2) 0.057(2) 0.053(2) 0.0110(19) -0.0020(18) 0.0059(18)
C25 0.0314(14) 0.0390(19) 0.055(2) 0.0027(16) -0.0074(13) 0.0029(13)
C26 0.0420(17) 0.057(2) 0.073(3) -0.009(2) -0.0124(17) 0.0076(16)
C27 0.067(2) 0.070(3) 0.121(4) -0.043(3) -0.031(3) 0.020(2)
C28 0.095(3) 0.040(3) 0.173(6) 0.003(3) -0.048(4) 0.005(2)
C29 0.096(3) 0.051(3) 0.123(5) 0.031(3) -0.033(3) 0.003(2)
C30 0.0538(19) 0.049(2) 0.071(3) 0.015(2) -0.0083(18) 0.0052(17)
C31 0.0420(15) 0.0304(17) 0.0379(18) 0.0070(14) -0.0015(13) -0.0040(13)
C32 0.0509(18) 0.0366(18) 0.050(2) 0.0034(16) -0.0064(15) -0.0049(15)
C33 0.081(2) 0.041(2) 0.044(2) 0.0006(17) -0.0084(18) -0.0033(18)
C34 0.094(3) 0.040(2) 0.041(2) -0.0019(16) -0.0011(19) 0.0169(19)
C35 0.058(2) 0.063(3) 0.060(2) 0.002(2) -0.0015(18) 0.0251(18)
C36 0.0504(18) 0.0427(19) 0.051(2) -0.0021(17) -0.0061(15) 0.0065(15)
C37 0.062(2) 0.046(2) 0.079(3) 0.006(2) 0.003(2) 0.0160(18)
C38 0.068(2) 0.052(2) 0.068(3) 0.011(2) -0.0043(19) 0.0232(19)
C39 0.062(2) 0.065(3) 0.048(2) 0.0134(19) -0.0131(17) 0.0056(18)
C40 0.064(2) 0.069(3) 0.038(2) 0.0085(19) -0.0050(16) 0.0107(19)
C41 0.055(2) 0.056(2) 0.054(2) -0.0132(18) -0.0084(17) 0.0002(17)
C42 0.067(2) 0.049(2) 0.046(2) -0.0117(17) -0.0081(17) -0.0082(17)
C43 0.0575(19) 0.039(2) 0.055(2) 0.0002(17) 0.0095(16) -0.0059(15)
C44 0.0551(19) 0.045(2) 0.043(2) 0.0063(16) 0.0068(15) 0.0052(16)
C45 0.0477(17) 0.062(2) 0.0357(19) 0.0070(17) -0.0041(14) -0.0028(16)
C46 0.0511(19) 0.071(3) 0.0348(19) -0.0040(18) -0.0020(15) -0.0003(18)
C47 0.093(3) 0.067(3) 0.063(3) -0.016(2) 0.018(2) 0.019(2)
C48 0.104(3) 0.058(3) 0.056(3) -0.011(2) 0.006(2) 0.020(2)
C49 0.079(3) 0.070(3) 0.081(3) 0.033(3) 0.009(2) 0.009(2)
C50 0.066(3) 0.092(4) 0.101(4) 0.053(3) -0.002(2) 0.003(3)
C51 0.080(3) 0.120(4) 0.050(3) 0.017(3) -0.025(2) -0.018(3)
C52 0.093(3) 0.099(4) 0.047(3) -0.015(2) 0.000(2) -0.014(3)
C53 0.058(2) 0.066(3) 0.069(3) -0.027(2) 0.0031(19) 0.0119(19)
C54 0.0476(18) 0.055(2) 0.073(3) -0.020(2) -0.0045(18) 0.0058(16)
C55 0.0505(19) 0.052(2) 0.061(2) 0.0146(19) 0.0011(17) 0.0061(16)
C56 0.0470(18) 0.073(3) 0.052(2) 0.015(2) -0.0033(16) 0.0039(18)
C57 0.056(2) 0.076(3) 0.038(2) -0.0147(19) 0.0035(16) -0.0069(19)
C58 0.063(2) 0.070(3) 0.054(2) -0.017(2) -0.0010(18) 0.000(2)
C59 0.073(2) 0.054(2) 0.069(3) -0.009(2) 0.003(2) -0.020(2)
C60 0.084(3) 0.048(2) 0.115(4) -0.009(3) 0.020(3) -0.009(2)

loop_
_atom_type_symbol
_atom_type_description
_atom_type_scat_dispersion_real
_atom_type_scat_dispersion_imag
_atom_type_scat_source
C C 0.0033 0.0016 'International Tables Vol C Tables 4.2.6.8 and 6.1.1.4'
H H 0.0000 0.0000 'International Tables Vol C Tables 4.2.6.8 and 6.1.1.4'
O O 0.0106 0.0060 'International Tables Vol C Tables 4.2.6.8 and 6.1.1.4'
K K 0.2009 0.2494 'International Tables Vol C Tables 4.2.6.8 and 6.1.1.4'
Cu Cu 0.3201 1.2651 'International Tables Vol C Tables 4.2.6.8 and 6.1.1.4'
Cl Cl 0.1484 0.1585 'International Tables Vol C Tables 4.2.6.8 and 6.1.1.4'

loop_
_geom_angle_atom_site_label_1
_geom_angle_atom_site_label_2
_geom_angle_atom_site_label_3
_geom_angle
_geom_angle_site_symmetry_1
_geom_angle_site_symmetry_3
_geom_angle_publ_flag
O4 Cu1 O3 89.35(8) . . ?
O4 Cu1 O1 99.22(9) . . ?
O3 Cu1 O1 159.83(9) . . ?
O4 Cu1 O2 158.62(9) . . ?
O3 Cu1 O2 100.62(8) . . ?
O1 Cu1 O2 77.73(8) . . ?
O4 Cu1 Cu2 134.18(7) . . ?
O3 Cu1 Cu2 136.45(6) . . ?
O1 Cu1 Cu2 38.80(6) . . ?
O2 Cu1 Cu2 38.93(6) . . ?
O4 Cu1 K1 46.91(6) . . ?
O3 Cu1 K1 47.91(6) . . ?
O1 Cu1 K1 145.65(6) . . ?
O2 Cu1 K1 130.77(6) . . ?
Cu2 Cu1 K1 161.304(19) . . ?
O5 Cu2 O6 89.55(9) . . ?
O5 Cu2 O1 159.85(9) . . ?
O6 Cu2 O1 99.64(9) . . ?
O5 Cu2 O2 99.87(9) . . ?
O6 Cu2 O2 160.04(9) . . ?
O1 Cu2 O2 77.30(8) . . ?
O5 Cu2 Cu1 135.62(6) . . ?
O6 Cu2 Cu1 134.83(6) . . ?
O1 Cu2 Cu1 38.56(6) . . ?
O2 Cu2 Cu1 38.74(5) . . ?
O5 Cu2 K2 48.54(6) . . ?
O6 Cu2 K2 46.49(6) . . ?
O1 Cu2 K2 129.58(6) . . ?
O2 Cu2 K2 147.89(6) . . ?
Cu1 Cu2 K2 162.196(19) . . ?
O4 K1 O3 58.40(6) . . ?
O4 K1 O12 94.69(7) . . ?
O3 K1 O12 95.09(7) . . ?
O4 K1 O10 144.94(7) . . ?
O3 K1 O10 91.15(6) . . ?
O12 K1 O10 105.84(7) . . ?
O4 K1 O7 91.13(7) . . ?
O3 K1 O7 139.58(6) . . ?
O12 K1 O7 58.79(7) . . ?
O10 K1 O7 123.77(7) . . ?
O4 K1 O9 110.31(7) . . ?
O3 K1 O9 104.73(6) . . ?
O12 K1 O9 153.71(7) . . ?
O10 K1 O9 57.45(7) . . ?
O7 K1 O9 111.01(7) . . ?
O4 K1 O8 88.74(7) . . ?
O3 K1 O8 137.17(7) . . ?
O12 K1 O8 115.88(7) . . ?
O10 K1 O8 106.56(7) . . ?
O7 K1 O8 57.14(7) . . ?
O9 K1 O8 58.74(7) . . ?
O4 K1 O11 126.15(6) . . ?
O3 K1 O11 78.51(6) . . ?
O12 K1 O11 56.13(7) . . ?
O10 K1 O11 53.29(6) . . ?
O7 K1 O11 104.97(7) . . ?
O9 K1 O11 110.72(7) . . ?
O8 K1 O11 142.98(6) . . ?
O4 K1 Cu1 30.42(4) . . ?
O3 K1 Cu1 31.02(4) . . ?
O12 K1 Cu1 85.62(5) . . ?
O10 K1 Cu1 122.16(5) . . ?
O7 K1 Cu1 110.78(5) . . ?
O9 K1 Cu1 120.11(5) . . ?
O8 K1 Cu1 118.75(5) . . ?
O11 K1 Cu1 97.50(4) . . ?
O6 K2 O5 57.77(6) . . ?
O6 K2 O17 121.84(7) . . ?
O5 K2 O17 88.22(6) . . ?
O6 K2 O16 146.51(6) . . ?
O5 K2 O16 90.25(7) . . ?
O17 K2 O16 60.50(7) . . ?
O6 K2 O15 106.77(7) . . ?
O5 K2 O15 87.68(7) . . ?
O17 K2 O15 118.30(8) . . ?
O16 K2 O15 57.99(7) . . ?
O6 K2 O13 88.08(7) . . ?
O5 K2 O13 145.75(7) . . ?
O17 K2 O13 110.41(7) . . ?
O16 K2 O13 123.82(7) . . ?
O15 K2 O13 106.53(8) . . ?
O6 K2 O14 82.96(7) . . ?
O5 K2 O14 118.33(7) . . ?
O17 K2 O14 151.86(7) . . ?
O16 K2 O14 107.18(8) . . ?
O15 K2 O14 58.36(9) . . ?
O13 K2 O14 52.85(8) . . ?
O6 K2 O18 107.96(7) . . ?
O5 K2 O18 130.66(7) . . ?
O17 K2 O18 58.05(7) . . ?
O16 K2 O18 100.43(7) . . ?
O15 K2 O18 138.34(7) . . ?
O13 K2 O18 53.01(8) . . ?
O14 K2 O18 104.22(8) . . ?
O6 K2 C50 66.11(8) . . ?
O5 K2 C50 115.29(8) . . ?
O17 K2 C50 152.01(10) . . ?
O16 K2 C50 129.85(10) . . ?
O15 K2 C50 79.60(11) . . ?
O13 K2 C50 41.62(9) . . ?
O14 K2 C50 22.95(9) . . ?
O18 K2 C50 94.11(10) . . ?
O6 K2 C51 78.35(9) . . ?
O5 K2 C51 97.74(8) . . ?
O17 K2 C51 158.26(10) . . ?
O16 K2 C51 98.41(10) . . ?
O15 K2 C51 41.71(10) . . ?
O13 K2 C51 75.72(10) . . ?
O14 K2 C51 23.16(9) . . ?
O18 K2 C51 127.33(9) . . ?
C50 K2 C51 39.18(12) . . ?
O6 K2 Cu2 30.39(4) . . ?
O5 K2 Cu2 30.38(4) . . ?
O17 K2 Cu2 114.21(5) . . ?
O16 K2 Cu2 116.11(5) . . ?
O15 K2 Cu2 88.87(5) . . ?
O13 K2 Cu2 117.05(5) . . ?
O14 K2 Cu2 93.90(5) . . ?
O18 K2 Cu2 132.05(6) . . ?
C50 K2 Cu2 85.73(7) . . ?
C51 K2 Cu2 78.57(7) . . ?
C1 O1 Cu1 122.22(17) . . ?
C1 O1 Cu2 122.36(16) . . ?
Cu1 O1 Cu2 102.64(9) . . ?
C7 O2 Cu1 122.93(15) . . ?
C7 O2 Cu2 122.57(16) . . ?
Cu1 O2 Cu2 102.32(9) . . ?
C13 O3 Cu1 120.52(17) . . ?
C13 O3 K1 125.31(16) . . ?
Cu1 O3 K1 101.08(8) . . ?
C19 O4 Cu1 124.93(18) . . ?
C19 O4 K1 121.21(17) . . ?
Cu1 O4 K1 102.68(9) . . ?
C25 O5 Cu2 122.40(18) . . ?
C25 O5 K2 120.25(17) . . ?
Cu2 O5 K2 101.08(9) . . ?
C31 O6 Cu2 120.47(17) . . ?
C31 O6 K2 121.88(16) . . ?
Cu2 O6 K2 103.12(8) . . ?
C37 O7 C48 112.2(3) . . ?
C37 O7 K1 112.6(2) . . ?
C48 O7 K1 112.0(2) . . ?
C38 O8 C39 111.3(3) . . ?
C38 O8 K1 119.4(2) . . ?
C39 O8 K1 118.15(19) . . ?
C41 O9 C40 113.5(2) . . ?
C41 O9 K1 109.23(19) . . ?
C40 O9 K1 112.69(19) . . ?
C43 O10 C42 113.2(2) . . ?
C43 O10 K1 124.37(17) . . ?
C42 O10 K1 120.42(19) . . ?
C44 O11 C45 112.2(2) . . ?
C44 O11 K1 100.30(18) . . ?
C45 O11 K1 97.76(18) . . ?
C47 O12 C46 112.1(3) . . ?
C47 O12 K1 117.8(2) . . ?
C46 O12 K1 121.13(19) . . ?
C60 O13 C49 112.7(3) . . ?
C60 O13 K2 126.7(3) . . ?
C49 O13 K2 117.1(2) . . ?
C50 O14 C51 115.2(3) . . ?
C50 O14 K2 99.0(2) . . ?
C51 O14 K2 99.9(2) . . ?
C52 O15 C53 112.4(3) . . ?
C52 O15 K2 117.8(2) . . ?
C53 O15 K2 118.5(2) . . ?
C54 O16 C55 112.7(3) . . ?
C54 O16 K2 115.85(19) . . ?
C55 O16 K2 113.14(18) . . ?
C56 O17 C57 111.6(3) . . ?
C56 O17 K2 113.6(2) . . ?
C57 O17 K2 115.4(2) . . ?
C59 O18 C58 112.6(3) . . ?
C59 O18 K2 119.1(2) . . ?
C58 O18 K2 114.1(2) . . ?
O1 C1 C2 120.7(3) . . ?
O1 C1 C6 121.0(3) . . ?
C2 C1 C6 118.3(3) . . ?
C1 C2 C3 120.1(4) . . ?
C4 C3 C2 120.6(4) . . ?
C3 C4 C5 120.3(4) . . ?
C4 C5 C6 119.4(4) . . ?
C1 C6 C5 121.4(3) . . ?
O2 C7 C8 121.2(3) . . ?
O2 C7 C12 120.1(3) . . ?
C8 C7 C12 118.6(3) . . ?
C9 C8 C7 121.0(3) . . ?
C10 C9 C8 120.2(3) . . ?
C11 C10 C9 119.2(3) . . ?
C10 C11 C12 121.4(3) . . ?
C11 C12 C7 119.6(3) . . ?
O3 C13 C18 123.8(3) . . ?
O3 C13 C14 119.0(2) . . ?
C18 C13 C14 117.2(3) . . ?
C15 C14 C13 121.2(3) . . ?
C16 C15 C14 120.6(3) . . ?
C15 C16 C17 118.5(3) . . ?
C18 C17 C16 121.7(3) . . ?
C17 C18 C13 120.7(3) . . ?
O4 C19 C20 122.9(3) . . ?
O4 C19 C24 118.4(3) . . ?
C20 C19 C24 118.6(3) . . ?
C19 C20 C21 120.3(4) . . ?
C22 C21 C20 119.4(4) . . ?
C23 C22 C21 120.7(4) . . ?
C22 C23 C24 121.2(4) . . ?
C23 C24 C19 119.7(4) . . ?
O5 C25 C26 122.5(3) . . ?
O5 C25 C30 119.7(3) . . ?
C26 C25 C30 117.7(3) . . ?
C27 C26 C25 120.1(4) . . ?
C28 C27 C26 120.3(4) . . ?
C29 C28 C27 120.2(4) . . ?
C28 C29 C30 120.7(5) . . ?
C29 C30 C25 120.8(4) . . ?
O6 C31 C36 122.8(3) . . ?
O6 C31 C32 119.7(3) . . ?
C36 C31 C32 117.5(3) . . ?
C33 C32 C31 121.2(3) . . ?
C34 C33 C32 121.0(3) . . ?
C33 C34 C35 118.6(3) . . ?
C34 C35 C36 121.1(3) . . ?
C35 C36 C31 120.5(3) . . ?
O7 C37 C38 109.0(3) . . ?
O8 C38 C37 109.8(3) . . ?
O8 C39 C40 108.9(3) . . ?
O9 C40 C39 112.5(3) . . ?
O9 C41 C42 110.7(3) . . ?
O10 C42 C41 109.0(3) . . ?
O10 C43 C44 108.9(3) . . ?
O11 C44 C43 108.0(3) . . ?
O11 C45 C46 107.3(2) . . ?
O12 C46 C45 110.1(3) . . ?
O12 C47 C48 109.8(3) . . ?
O7 C48 C47 110.3(3) . . ?
O13 C49 C50 109.8(3) . . ?
O14 C50 C49 109.0(3) . . ?
O14 C50 K2 58.01(19) . . ?
C49 C50 K2 91.3(2) . . ?
O14 C51 C52 108.2(3) . . ?
O14 C51 K2 56.94(19) . . ?
C52 C51 K2 85.6(2) . . ?
O15 C52 C51 109.4(4) . . ?
O15 C53 C54 109.9(3) . . ?
O16 C54 C53 109.2(3) . . ?
O16 C55 C56 108.7(3) . . ?
O17 C56 C55 109.5(3) . . ?
O17 C57 C58 112.7(3) . . ?
O18 C58 C57 107.9(3) . . ?
O18 C59 C60 110.0(3) . . ?
O13 C60 C59 110.4(3) . . ?

loop_
_geom_bond_atom_site_label_1
_geom_bond_atom_site_label_2
_geom_bond_distance
_geom_bond_site_symmetry_2
_geom_bond_publ_flag
Cu1 O4 1.8823(19) . ?
Cu1 O3 1.9046(19) . ?
Cu1 O1 1.9473(19) . ?
Cu1 O2 1.9527(19) . ?
Cu1 Cu2 3.0483(9) . ?
Cu1 K1 3.6274(13) . ?
Cu2 O5 1.8835(19) . ?
Cu2 O6 1.8990(19) . ?
Cu2 O1 1.9577(19) . ?
Cu2 O2 1.9608(19) . ?
Cu2 K2 3.6553(13) . ?
K1 O4 2.715(2) . ?
K1 O3 2.743(2) . ?
K1 O12 2.832(3) . ?
K1 O10 2.854(2) . ?
K1 O7 2.866(2) . ?
K1 O9 2.878(2) . ?
K1 O8 2.890(2) . ?
K1 O11 3.107(2) . ?
K2 O6 2.722(2) . ?
K2 O5 2.792(2) . ?
K2 O17 2.812(2) . ?
K2 O16 2.814(2) . ?
K2 O15 2.847(3) . ?
K2 O13 2.950(3) . ?
K2 O14 2.993(3) . ?
K2 O18 3.042(3) . ?
K2 C50 3.485(4) . ?
K2 C51 3.518(4) . ?
O1 C1 1.358(4) . ?
O2 C7 1.355(3) . ?
O3 C13 1.326(3) . ?
O4 C19 1.322(4) . ?
O5 C25 1.318(4) . ?
O6 C31 1.324(4) . ?
O7 C37 1.394(4) . ?
O7 C48 1.402(4) . ?
O8 C38 1.394(4) . ?
O8 C39 1.397(4) . ?
O9 C41 1.374(4) . ?
O9 C40 1.428(4) . ?
O10 C43 1.408(4) . ?
O10 C42 1.412(4) . ?
O11 C44 1.401(4) . ?
O11 C45 1.402(3) . ?
O12 C47 1.402(4) . ?
O12 C46 1.404(4) . ?
O13 C60 1.346(5) . ?
O13 C49 1.410(4) . ?
O14 C50 1.376(5) . ?
O14 C51 1.405(5) . ?
O15 C52 1.399(5) . ?
O15 C53 1.405(4) . ?
O16 C54 1.387(4) . ?
O16 C55 1.432(4) . ?
O17 C56 1.400(4) . ?
O17 C57 1.419(4) . ?
O18 C59 1.385(4) . ?
O18 C58 1.392(4) . ?
C1 C2 1.365(4) . ?
C1 C6 1.376(5) . ?
C2 C3 1.388(5) . ?
C3 C4 1.347(5) . ?
C4 C5 1.359(5) . ?
C5 C6 1.375(5) . ?
C7 C8 1.376(4) . ?
C7 C12 1.384(4) . ?
C8 C9 1.373(5) . ?
C9 C10 1.373(5) . ?
C10 C11 1.357(5) . ?
C11 C12 1.380(4) . ?
C13 C18 1.383(4) . ?
C13 C14 1.404(4) . ?
C14 C15 1.374(4) . ?
C15 C16 1.372(5) . ?
C16 C17 1.374(5) . ?
C17 C18 1.371(4) . ?
C19 C20 1.372(5) . ?
C19 C24 1.395(4) . ?
C20 C21 1.399(6) . ?
C21 C22 1.358(7) . ?
C22 C23 1.345(7) . ?
C23 C24 1.371(6) . ?
C25 C26 1.391(5) . ?
C25 C30 1.392(5) . ?
C26 C27 1.389(6) . ?
C27 C28 1.358(7) . ?
C28 C29 1.354(7) . ?
C29 C30 1.369(6) . ?
C31 C36 1.387(4) . ?
C31 C32 1.387(4) . ?
C32 C33 1.374(5) . ?
C33 C34 1.367(5) . ?
C34 C35 1.371(5) . ?
C35 C36 1.384(5) . ?
C37 C38 1.486(5) . ?
C39 C40 1.480(5) . ?
C41 C42 1.495(5) . ?
C43 C44 1.499(4) . ?
C45 C46 1.481(5) . ?
C47 C48 1.466(6) . ?
C49 C50 1.451(6) . ?
C51 C52 1.481(6) . ?
C53 C54 1.483(5) . ?
C55 C56 1.482(5) . ?
C57 C58 1.492(5) . ?
C59 C60 1.499(5) . ?
